data_7024896
loop_
_publ_author_name
'Wills, Corinne'
'Izod, Keith'
'Clegg, William'
'Harrington, Ross W.'

_publ_section_title
;
 Oxidation reactions of a phosphine-borane-stabilised dialkylstannylene.
;
_journal_issue 9
_journal_name_full 'Dalton transactions (Cambridge, England : 2003)'
_journal_page_first 2379
_journal_page_last 2384
_journal_paper_doi 10.1039/b922507b
_journal_volume 39
_journal_year 2010
_chemical_formula_moiety 'C13 H41 B2 I P2 Si2 Sn'
_chemical_formula_sum 'C13 H41 B2 I P2 Si2 Sn'
_chemical_formula_weight 582.79
_chemical_name_systematic
;
?
;
_space_group_IT_number 5
_symmetry_cell_setting monoclinic
_symmetry_space_group_name_Hall 'C 2y'
_symmetry_space_group_name_H-M 'C 1 2 1'
_atom_sites_solution_hydrogens geom
_atom_sites_solution_primary direct
_atom_sites_solution_secondary difmap
_audit_creation_method SHELXL-97
_cell_angle_alpha 90.00
_cell_angle_beta 108.010(4)
_cell_angle_gamma 90.00
_cell_formula_units_Z 2
_cell_length_a 16.7623(6)
_cell_length_b 8.4343(2)
_cell_length_c 9.5572(4)
_cell_measurement_reflns_used 4257
_cell_measurement_temperature 150(2)
_cell_measurement_theta_max 29.52
_cell_measurement_theta_min 3.26
_cell_volume 1284.98(8)
_computing_cell_refinement
;
CrysAlis RED, Oxford Diffraction Ltd.,
Version 1.171.32.29 (release 10-06-2008 CrysAlis171 .NET)
(compiled Jun 10 2008,16:49:55)
;
_computing_data_collection
;
CrysAlis CCD, Oxford Diffraction Ltd.,
Version 1.171.32.29 (release 10-06-2008 CrysAlis171 .NET)
(compiled Jun 10 2008,16:49:55)
;
_computing_data_reduction
;
CrysAlis RED, Oxford Diffraction Ltd.,
Version 1.171.32.29 (release 10-06-2008 CrysAlis171 .NET)
(compiled Jun 10 2008,16:49:55)
;
_computing_molecular_graphics 'Bruker SHELXTL'
_computing_publication_material 'Bruker SHELXTL and local programs'
_computing_structure_refinement 'Bruker SHELXTL'
_computing_structure_solution 'Bruker SHELXTL'
_diffrn_ambient_temperature 150(2)
_diffrn_detector_area_resol_mean 10.3968
_diffrn_measured_fraction_theta_full 0.996
_diffrn_measured_fraction_theta_max 0.874
_diffrn_measurement_device_type 'Oxford Diffraction Gemini A Ultra diffractometer'
_diffrn_measurement_method 'thick-slice \w scans'
_diffrn_radiation_monochromator graphite
_diffrn_radiation_source 'fine-focus sealed tube'
_diffrn_radiation_type MoK\a
_diffrn_radiation_wavelength 0.71073
_diffrn_reflns_av_R_equivalents 0.0338
_diffrn_reflns_av_sigmaI/netI 0.0577
_diffrn_reflns_limit_h_max 20
_diffrn_reflns_limit_h_min -21
_diffrn_reflns_limit_k_max 11
_diffrn_reflns_limit_k_min -10
_diffrn_reflns_limit_l_max 11
_diffrn_reflns_limit_l_min -12
_diffrn_reflns_number 6579
_diffrn_reflns_theta_full 26.00
_diffrn_reflns_theta_max 29.59
_diffrn_reflns_theta_min 3.27
_exptl_absorpt_coefficient_mu 2.408
_exptl_absorpt_correction_T_max 0.645
_exptl_absorpt_correction_T_min 0.532
_exptl_absorpt_correction_type multi-scan
_exptl_absorpt_process_details
;
CrysAlis RED, Oxford Diffraction Ltd.,
Version 1.171.32.29 (release 10-06-2008 CrysAlis171 .NET)
(compiled Jun 10 2008,16:49:55)
Empirical absorption correction using spherical harmonics,
implemented in SCALE3 ABSPACK scaling algorithm.
;
_exptl_crystal_colour colourless
_exptl_crystal_density_diffrn 1.506
_exptl_crystal_density_method 'not measured'
_exptl_crystal_description block
_exptl_crystal_F_000 580
_exptl_crystal_size_max 0.30
_exptl_crystal_size_mid 0.30
_exptl_crystal_size_min 0.20
_refine_diff_density_max 0.686
_refine_diff_density_min -1.099
_refine_diff_density_rms 0.084
_refine_ls_abs_structure_details 'Flack H D (1983), Acta Cryst. A39, 876-881'
_refine_ls_abs_structure_Flack 0.24(2)
_refine_ls_extinction_method none
_refine_ls_goodness_of_fit_ref 0.953
_refine_ls_hydrogen_treatment mixed
_refine_ls_matrix_type full
_refine_ls_number_parameters 123
_refine_ls_number_reflns 3039
_refine_ls_number_restraints 1
_refine_ls_restrained_S_all 0.953
_refine_ls_R_factor_all 0.0446
_refine_ls_R_factor_gt 0.0307
_refine_ls_shift/su_max 0.001
_refine_ls_shift/su_mean 0.000
_refine_ls_structure_factor_coef Fsqd
_refine_ls_weighting_details 'calc w=1/[\s^2^(Fo^2^)+(0.0217P)^2^+0.0000P] where P=(Fo^2^+2Fc^2^)/3'
_refine_ls_weighting_scheme calc
_refine_ls_wR_factor_gt 0.0496
_refine_ls_wR_factor_ref 0.0517
_reflns_number_gt 2502
_reflns_number_total 3039
_reflns_threshold_expression I>2\s(I)
_cod_data_source_file b922507b.txt
_cod_data_source_block ki352_compound_8
_cod_original_sg_symbol_H-M 'C 2'
_cod_database_code 7024896

loop_
_symmetry_equiv_pos_as_xyz
'x, y, z'
'-x, y, -z'
'x+1/2, y+1/2, z'
'-x+1/2, y+1/2, -z'

loop_
_atom_site_label
_atom_site_type_symbol
_atom_site_fract_x
_atom_site_fract_y
_atom_site_fract_z
_atom_site_U_iso_or_equiv
_atom_site_adp_type
_atom_site_occupancy
_atom_site_symmetry_multiplicity
_atom_site_calc_flag
_atom_site_refinement_flags
Sn Sn 0.5000 0.53727(4) 0.5000 0.03499(14) Uani 1 2 d S
I I 0.53442(3) 0.32011(7) 0.34014(8) 0.03735(16) Uani 0.50 1 d P
P P 0.42685(5) 0.77715(10) 0.22107(10) 0.0239(2) Uani 1 1 d .
B B 0.5418(2) 0.8415(6) 0.2708(6) 0.0322(10) Uani 1 1 d .
H1A H 0.550(2) 0.919(5) 0.371(5) 0.042(11) Uiso 1 1 d .
H1B H 0.581(2) 0.732(4) 0.286(4) 0.028(9) Uiso 1 1 d .
H1C H 0.547(2) 0.903(4) 0.168(4) 0.035(10) Uiso 1 1 d .
Si Si 0.28989(5) 0.57843(10) 0.31885(11) 0.0225(2) Uani 1 1 d .
C1 C 0.39651(17) 0.6790(4) 0.3657(4) 0.0182(7) Uani 1 1 d .
H1D H 0.3922 0.7678 0.4324 0.022 Uiso 1 1 calc R
C2 C 0.3636(2) 0.9529(4) 0.1724(5) 0.0408(11) Uani 1 1 d .
H2A H 0.3043 0.9231 0.1349 0.061 Uiso 1 1 calc R
H2B H 0.3794 1.0112 0.0962 0.061 Uiso 1 1 calc R
H2C H 0.3728 1.0202 0.2595 0.061 Uiso 1 1 calc R
C3 C 0.3972(2) 0.6524(5) 0.0596(4) 0.0323(9) Uani 1 1 d .
H3A H 0.3379 0.6236 0.0359 0.048 Uiso 1 1 calc R
H3B H 0.4315 0.5560 0.0787 0.048 Uiso 1 1 calc R
H3C H 0.4061 0.7099 -0.0234 0.048 Uiso 1 1 calc R
C4 C 0.25861(19) 0.5660(5) 0.4882(4) 0.0307(9) Uani 1 1 d .
H4A H 0.2042 0.5124 0.4661 0.046 Uiso 1 1 calc R
H4B H 0.2542 0.6731 0.5249 0.046 Uiso 1 1 calc R
H4C H 0.3009 0.5058 0.5633 0.046 Uiso 1 1 calc R
C5 C 0.2067(2) 0.6949(4) 0.1822(4) 0.0303(9) Uani 1 1 d .
H5A H 0.1524 0.6423 0.1649 0.045 Uiso 1 1 calc R
H5B H 0.2200 0.7016 0.0895 0.045 Uiso 1 1 calc R
H5C H 0.2041 0.8019 0.2205 0.045 Uiso 1 1 calc R
C6 C 0.2934(2) 0.3758(4) 0.2432(5) 0.0309(9) Uani 1 1 d .
H6A H 0.2381 0.3260 0.2215 0.046 Uiso 1 1 calc R
H6B H 0.3350 0.3116 0.3157 0.046 Uiso 1 1 calc R
H6C H 0.3090 0.3831 0.1527 0.046 Uiso 1 1 calc R
C7 C 0.4559(8) 0.3985(15) 0.6607(18) 0.077(5) Uani 0.50 1 d P
H7A H 0.4251 0.4684 0.7076 0.115 Uiso 0.50 1 calc PR
H7B H 0.5044 0.3533 0.7359 0.115 Uiso 0.50 1 calc PR
H7C H 0.4190 0.3127 0.6091 0.115 Uiso 0.50 1 calc PR

loop_
_atom_site_aniso_label
_atom_site_aniso_U_11
_atom_site_aniso_U_22
_atom_site_aniso_U_33
_atom_site_aniso_U_23
_atom_site_aniso_U_13
_atom_site_aniso_U_12
Sn 0.0300(2) 0.01735(19) 0.0408(3) 0.000 -0.01368(16) 0.000
I 0.0264(3) 0.0332(4) 0.0505(4) -0.0196(4) 0.0090(2) 0.0035(3)
P 0.0179(4) 0.0269(5) 0.0242(6) 0.0056(4) 0.0025(3) -0.0017(3)
B 0.019(2) 0.044(3) 0.032(3) 0.005(2) 0.0046(17) -0.0079(18)
Si 0.0173(4) 0.0244(6) 0.0241(6) -0.0037(4) 0.0038(4) -0.0038(3)
C1 0.0137(15) 0.0193(17) 0.019(2) -0.0003(14) 0.0009(13) 0.0014(11)
C2 0.031(2) 0.033(2) 0.051(3) 0.018(2) 0.0010(19) 0.0022(16)
C3 0.0265(19) 0.047(2) 0.022(2) -0.0011(18) 0.0057(15) -0.0067(15)
C4 0.0220(16) 0.040(3) 0.031(2) -0.0004(18) 0.0094(13) -0.0023(15)
C5 0.0231(18) 0.038(2) 0.027(2) -0.0011(18) 0.0029(15) -0.0009(14)
C6 0.0303(19) 0.0296(19) 0.033(2) -0.0071(18) 0.0097(16) -0.0087(15)
C7 0.070(8) 0.028(7) 0.129(13) 0.029(8) 0.026(7) 0.013(6)

loop_
_atom_type_symbol
_atom_type_description
_atom_type_scat_dispersion_real
_atom_type_scat_dispersion_imag
_atom_type_scat_source
C C 0.0033 0.0016 'International Tables Vol C Tables 4.2.6.8 and 6.1.1.4'
H H 0.0000 0.0000 'International Tables Vol C Tables 4.2.6.8 and 6.1.1.4'
B B 0.0013 0.0007 'International Tables Vol C Tables 4.2.6.8 and 6.1.1.4'
Si Si 0.0817 0.0704 'International Tables Vol C Tables 4.2.6.8 and 6.1.1.4'
P P 0.1023 0.0942 'International Tables Vol C Tables 4.2.6.8 and 6.1.1.4'
Sn Sn -0.6537 1.4246 'International Tables Vol C Tables 4.2.6.8 and 6.1.1.4'
I I -0.4742 1.8119 'International Tables Vol C Tables 4.2.6.8 and 6.1.1.4'

loop_
_geom_angle_atom_site_label_1
_geom_angle_atom_site_label_2
_geom_angle_atom_site_label_3
_geom_angle
_geom_angle_site_symmetry_1
_geom_angle_site_symmetry_3
I Sn C1 109.10(9) . .
I Sn C1 117.41(8) . 2_656
I Sn C7 102.6(4) . .
C1 Sn C1 113.14(16) . 2_656
C1 Sn C7 108.8(3) . .
C1 Sn C7 104.8(4) 2_656 .
B P C1 115.97(18) . .
B P C2 107.31(19) . .
B P C3 111.6(2) . .
C1 P C2 106.97(18) . .
C1 P C3 108.50(17) . .
C2 P C3 105.94(19) . .
P B H1A 103.4(18) . .
P B H1B 107.7(17) . .
P B H1C 105.1(17) . .
H1A B H1B 117(3) . .
H1A B H1C 116(3) . .
H1B B H1C 106(3) . .
C1 Si C4 108.60(16) . .
C1 Si C5 111.94(15) . .
C1 Si C6 111.11(15) . .
C4 Si C5 106.80(16) . .
C4 Si C6 109.77(17) . .
C5 Si C6 108.51(18) . .
Sn C1 P 109.94(14) . .
Sn C1 Si 114.48(15) . .
Sn C1 H1D 103.7 . .
P C1 Si 119.26(17) . .
P C1 H1D 103.7 . .
Si C1 H1D 103.7 . .
P C2 H2A 109.5 . .
P C2 H2B 109.5 . .
P C2 H2C 109.5 . .
H2A C2 H2B 109.5 . .
H2A C2 H2C 109.5 . .
H2B C2 H2C 109.5 . .
P C3 H3A 109.5 . .
P C3 H3B 109.5 . .
P C3 H3C 109.5 . .
H3A C3 H3B 109.5 . .
H3A C3 H3C 109.5 . .
H3B C3 H3C 109.5 . .
Si C4 H4A 109.5 . .
Si C4 H4B 109.5 . .
Si C4 H4C 109.5 . .
H4A C4 H4B 109.5 . .
H4A C4 H4C 109.5 . .
H4B C4 H4C 109.5 . .
Si C5 H5A 109.5 . .
Si C5 H5B 109.5 . .
Si C5 H5C 109.5 . .
H5A C5 H5B 109.5 . .
H5A C5 H5C 109.5 . .
H5B C5 H5C 109.5 . .
Si C6 H6A 109.5 . .
Si C6 H6B 109.5 . .
Si C6 H6C 109.5 . .
H6A C6 H6B 109.5 . .
H6A C6 H6C 109.5 . .
H6B C6 H6C 109.5 . .
Sn C7 H7A 109.5 . .
Sn C7 H7B 109.5 . .
Sn C7 H7C 109.5 . .
H7A C7 H7B 109.5 . .
H7A C7 H7C 109.5 . .
H7B C7 H7C 109.5 . .

loop_
_geom_bond_atom_site_label_1
_geom_bond_atom_site_label_2
_geom_bond_distance
_geom_bond_site_symmetry_2
Sn I 2.5626(7) .
Sn C1 2.170(3) .
Sn C1 2.170(3) 2_656
Sn C7 2.231(14) .
P B 1.914(4) .
P C1 1.813(3) .
P C2 1.798(4) .
P C3 1.806(4) .
B H1A 1.13(4) .
B H1B 1.12(3) .
B H1C 1.14(4) .
Si C1 1.903(3) .
Si C4 1.852(4) .
Si C5 1.868(3) .
Si C6 1.864(4) .
C1 H1D 1.000 .
C2 H2A 0.980 .
C2 H2B 0.980 .
C2 H2C 0.980 .
C3 H3A 0.980 .
C3 H3B 0.980 .
C3 H3C 0.980 .
C4 H4A 0.980 .
C4 H4B 0.980 .
C4 H4C 0.980 .
C5 H5A 0.980 .
C5 H5B 0.980 .
C5 H5C 0.980 .
C6 H6A 0.980 .
C6 H6B 0.980 .
C6 H6C 0.980 .
C7 H7A 0.980 .
C7 H7B 0.980 .
C7 H7C 0.980 .

loop_
_geom_torsion_atom_site_label_1
_geom_torsion_atom_site_label_2
_geom_torsion_atom_site_label_3
_geom_torsion_atom_site_label_4
_geom_torsion
_geom_torsion_site_symmetry_1
B P C1 Sn -34.2(3) .
B P C1 Si -169.3(2) .
C2 P C1 Sn -153.87(17) .
C2 P C1 Si 71.0(2) .
C3 P C1 Sn 92.24(18) .
C3 P C1 Si -42.9(2) .
C4 Si C1 Sn 70.4(2) .
C4 Si C1 P -156.44(19) .
C5 Si C1 Sn -171.97(17) .
C5 Si C1 P -38.8(2) .
C6 Si C1 Sn -50.5(2) .
C6 Si C1 P 82.7(2) .
I Sn C1 P -62.68(15) .
I Sn C1 Si 74.75(17) .
C1 Sn C1 P 69.98(13) 2_656
C1 Sn C1 Si -152.6(2) 2_656
C7 Sn C1 P -173.9(4) .
C7 Sn C1 Si -36.5(5) .
